data_7017430
loop_
_publ_author_name
'Roy, Suprakash'
'Javed, Saleem'
'Olmstead, Marilyn M.'
'Patra, Apurba K.'

_publ_section_title
;
 First structural example of a metal uncoordinated mesoionic
 imidazo[1,5-a]pyridine and its precursor intermediate copper complex: an
 insight to the catalytic cycle.
;
_journal_issue 48
_journal_name_full 'Dalton transactions (Cambridge, England : 2003)'
_journal_page_first 12866
_journal_page_last 12876
_journal_paper_doi 10.1039/c1dt11435b
_journal_volume 40
_journal_year 2011
_chemical_compound_source 'synthesis as described'
_chemical_formula_moiety 'C14 H12 Cu1 N6 S2'
_chemical_formula_sum 'C14 H12 Cu N6 S2'
_chemical_formula_weight 391.96
_chemical_name_common '[(pmtpm)CuII(N3)(SCN)]'
_chemical_name_systematic
;
?
;
_space_group_IT_number 14
_symmetry_cell_setting monoclinic
_symmetry_Int_Tables_number 14
_symmetry_space_group_name_Hall '-P 2ybc'
_symmetry_space_group_name_H-M 'P 1 21/c 1'
_atom_sites_solution_hydrogens geom
_atom_sites_solution_primary direct
_atom_sites_solution_secondary difmap
_audit_creation_date 2010-08-24T18:10:22-00:00
_audit_creation_method 'WinGX routine CIF_UPDATE'
_cell_angle_alpha 90
_cell_angle_beta 90.237(2)
_cell_angle_gamma 90
_cell_formula_units_Z 4
_cell_length_a 9.9433(8)
_cell_length_b 10.6557(8)
_cell_length_c 14.4837(11)
_cell_measurement_reflns_used 0
_cell_measurement_temperature 150(2)
_cell_measurement_theta_max 24.34
_cell_measurement_theta_min 1.41
_cell_measurement_wavelength 0.71073
_cell_volume 1534.6(2)
_computing_cell_refinement 'SAINT (Bruker, 2006)'
_computing_data_collection 'Apex2 (Bruker, 2006)'
_computing_data_reduction 'SAINT (Bruker, 2006)'
_computing_molecular_graphics 'Ortep-3 for Windows (Farrugia, 1997)'
_computing_publication_material 'WinGX publication routines (Farrugia, 1999)'
_computing_structure_refinement 'SHELXL-97 (Sheldrick, 2008)'
_computing_structure_solution 'SHELXS-97 (Sheldrick, 2008)'
_diffrn_ambient_temperature 150(2)
_diffrn_measured_fraction_theta_full 0.999
_diffrn_measured_fraction_theta_max 0.999
_diffrn_measurement_device_type 'Bruker SMART Apex II'
_diffrn_radiation_monochromator graphite
_diffrn_radiation_probe x-ray
_diffrn_radiation_type MoK\a
_diffrn_radiation_wavelength 0.71073
_diffrn_reflns_av_R_equivalents 0.0893
_diffrn_reflns_av_unetI/netI 0.0459
_diffrn_reflns_limit_h_max 9
_diffrn_reflns_limit_h_min -9
_diffrn_reflns_limit_k_max 10
_diffrn_reflns_limit_k_min -8
_diffrn_reflns_limit_l_max 14
_diffrn_reflns_limit_l_min -13
_diffrn_reflns_number 10735
_diffrn_reflns_theta_full 24.34
_diffrn_reflns_theta_max 24.34
_diffrn_reflns_theta_min 1.41
_exptl_absorpt_coefficient_mu 1.702
_exptl_absorpt_correction_T_max 0.8616
_exptl_absorpt_correction_T_min 0.8614
_exptl_crystal_colour green
_exptl_crystal_density_diffrn 1.021
_exptl_crystal_density_method 'not measured'
_exptl_crystal_description block
_exptl_crystal_F_000 318
_exptl_crystal_size_max 0.14
_exptl_crystal_size_mid 0.12
_exptl_crystal_size_min 0.10
_exptl_crystal_size_rad 0.0600
_refine_diff_density_max 0.319
_refine_diff_density_min -0.421
_refine_diff_density_rms 0.08
_refine_ls_extinction_method none
_refine_ls_goodness_of_fit_ref 1.043
_refine_ls_hydrogen_treatment constr
_refine_ls_matrix_type full
_refine_ls_number_parameters 209
_refine_ls_number_reflns 1450
_refine_ls_number_restraints 0
_refine_ls_restrained_S_all 1.043
_refine_ls_R_factor_all 0.0584
_refine_ls_R_factor_gt 0.0395
_refine_ls_shift/su_max 0
_refine_ls_shift/su_mean 0
_refine_ls_structure_factor_coef Fsqd
_refine_ls_weighting_details 'calc w=1/[\s^2^(Fo^2^)+(0.0351P)^2^+6.0321P] where P=(Fo^2^+2Fc^2^)/3'
_refine_ls_weighting_scheme calc
_refine_ls_wR_factor_gt 0.0859
_refine_ls_wR_factor_ref 0.0939
_reflns_number_gt 1118
_reflns_number_total 1450
_reflns_threshold_expression >2\s(I)
_cod_data_source_file c1dt11435b.txt
_cod_data_source_block sr24
_cod_original_sg_symbol_H-M 'P 21/c'
_cod_original_formula_sum 'C14 H12 Cu1 N6 S2'
_cod_database_code 7017430

loop_
_symmetry_equiv_pos_as_xyz
'x, y, z'
'-x, y+1/2, -z+1/2'
'-x, -y, -z'
'x, -y-1/2, z-1/2'

loop_
_atom_site_label
_atom_site_type_symbol
_atom_site_fract_x
_atom_site_fract_y
_atom_site_fract_z
_atom_site_U_iso_or_equiv
_atom_site_adp_type
_atom_site_occupancy
_atom_site_symmetry_multiplicity
_atom_site_calc_flag
_atom_site_refinement_flags
N6 N 0.7812(6) 0.2749(6) 0.5171(4) 0.0187(17) Uani 1 1 d .
C14 C 0.7079(9) 0.3109(7) 0.4740(6) 0.021(2) Uani 1 1 d .
S3 S 0.5885(2) 0.3698(2) 0.40132(15) 0.0421(7) Uani 1 1 d .
Cu1 Cu 0.89956(8) 0.24739(8) 0.63872(6) 0.0185(3) Uani 1 1 d .
S1 S 0.75579(18) 0.35484(16) 0.74428(12) 0.0205(5) Uani 1 1 d .
C12 C 0.7971(7) 0.5082(6) 0.7044(4) 0.0138(17) Uani 1 1 d .
C7 C 0.9194(6) 0.5262(6) 0.6596(4) 0.0130(17) Uani 1 1 d .
C8 C 0.9614(7) 0.6463(7) 0.6369(5) 0.0210(19) Uani 1 1 d .
H5 H 1.0442 0.6593 0.6088 0.025 Uiso 1 1 calc R
C11 C 0.7147(7) 0.6092(7) 0.7226(5) 0.0212(19) Uani 1 1 d .
H2 H 0.6323 0.5973 0.7515 0.025 Uiso 1 1 calc R
C10 C 0.7558(7) 0.7285(7) 0.6975(5) 0.0208(18) Uani 1 1 d .
H3 H 0.7003 0.7971 0.7084 0.025 Uiso 1 1 calc R
C9 C 0.8789(7) 0.7454(7) 0.6565(4) 0.0198(18) Uani 1 1 d .
H4 H 0.9068 0.8263 0.6417 0.024 Uiso 1 1 calc R
N2 N 0.9912(6) 0.4152(5) 0.6368(4) 0.0168(14) Uani 1 1 d .
C6 C 1.1144(7) 0.4129(7) 0.6107(5) 0.0199(19) Uani 1 1 d .
H7 H 1.1659 0.4857 0.6086 0.024 Uiso 1 1 calc R
C4 C 1.2995(7) 0.2774(7) 0.5520(5) 0.0208(19) Uani 1 1 d .
H9 H 1.3554 0.3467 0.5446 0.025 Uiso 1 1 calc R
C2 C 1.2582(7) 0.0576(7) 0.5430(5) 0.0237(19) Uani 1 1 d .
H11 H 1.286 -0.0238 0.53 0.028 Uiso 1 1 calc R
C3 C 1.3445(7) 0.1570(7) 0.5306(5) 0.0223(19) Uani 1 1 d .
H10 H 1.431 0.1442 0.5083 0.027 Uiso 1 1 calc R
C1 C 1.1292(7) 0.0805(7) 0.5752(4) 0.0168(18) Uani 1 1 d .
H12 H 1.0711 0.0128 0.5824 0.02 Uiso 1 1 calc R
C5 C 1.1703(7) 0.2913(6) 0.5845(5) 0.0177(18) Uani 1 1 d .
N1 N 1.0848(6) 0.1946(5) 0.5961(4) 0.0168(15) Uani 1 1 d .
N5 N 0.6074(7) 0.0260(6) 0.6563(4) 0.0287(17) Uani 1 1 d .
N3 N 0.8401(6) 0.0764(5) 0.6707(4) 0.0221(16) Uani 1 1 d .
N4 N 0.7214(8) 0.0534(5) 0.6632(4) 0.0252(16) Uani 1 1 d .
C13 C 0.5850(7) 0.3402(7) 0.7019(5) 0.032(2) Uani 1 1 d .
H14A H 0.5262 0.3901 0.7393 0.048 Uiso 1 1 calc R
H14B H 0.5576 0.2539 0.7048 0.048 Uiso 1 1 calc R
H14C H 0.5805 0.3687 0.6391 0.048 Uiso 1 1 calc R

loop_
_atom_site_aniso_label
_atom_site_aniso_U_11
_atom_site_aniso_U_22
_atom_site_aniso_U_33
_atom_site_aniso_U_23
_atom_site_aniso_U_13
_atom_site_aniso_U_12
N6 0.024(4) 0.010(4) 0.022(4) -0.004(3) 0.006(3) -0.008(3)
C14 0.031(6) 0.008(5) 0.025(6) -0.007(4) 0.018(5) -0.015(4)
S3 0.0390(14) 0.0389(15) 0.0484(15) 0.0049(12) -0.0063(12) 0.0029(11)
Cu1 0.0185(5) 0.0102(5) 0.0269(6) 0.0001(4) 0.0013(4) -0.0008(4)
S1 0.0238(11) 0.0110(11) 0.0269(12) 0.0020(9) 0.0045(9) -0.0022(9)
C12 0.017(4) 0.009(4) 0.015(4) -0.003(3) -0.007(4) 0.001(4)
C7 0.012(4) 0.011(5) 0.016(4) -0.002(3) -0.002(4) 0.005(4)
C8 0.023(4) 0.015(5) 0.024(5) -0.005(4) -0.001(4) -0.002(4)
C11 0.024(5) 0.020(5) 0.020(4) 0.000(4) -0.003(4) -0.005(4)
C10 0.020(4) 0.021(5) 0.021(4) -0.001(4) -0.003(4) 0.006(4)
C9 0.030(5) 0.006(4) 0.022(4) 0.004(4) -0.007(4) 0.000(4)
N2 0.017(4) 0.015(4) 0.018(4) 0.000(3) -0.001(3) -0.001(3)
C6 0.022(5) 0.014(5) 0.024(5) -0.001(4) -0.001(4) -0.009(4)
C4 0.015(5) 0.023(5) 0.025(5) 0.005(4) -0.003(4) -0.003(4)
C2 0.034(5) 0.011(5) 0.026(5) 0.005(4) 0.000(4) 0.002(4)
C3 0.023(5) 0.022(5) 0.021(4) 0.001(4) -0.001(4) 0.009(4)
C1 0.022(5) 0.018(5) 0.010(4) 0.003(3) -0.005(4) -0.004(4)
C5 0.022(5) 0.010(5) 0.021(5) 0.002(3) -0.003(4) -0.001(4)
N1 0.022(4) 0.005(4) 0.024(4) -0.002(3) -0.004(3) 0.001(3)
N5 0.027(4) 0.018(4) 0.041(4) -0.002(3) 0.012(4) -0.004(3)
N3 0.015(4) 0.007(4) 0.044(4) -0.003(3) -0.003(3) 0.000(3)
N4 0.046(5) 0.008(4) 0.022(4) 0.001(3) 0.009(4) 0.002(4)
C13 0.021(5) 0.016(5) 0.058(6) -0.006(4) 0.013(4) -0.003(4)

loop_
_atom_type_symbol
_atom_type_description
_atom_type_scat_dispersion_real
_atom_type_scat_dispersion_imag
_atom_type_scat_source
C C 0.0033 0.0016 'International Tables Vol C Tables 4.2.6.8 and 6.1.1.4'
H H 0 0 'International Tables Vol C Tables 4.2.6.8 and 6.1.1.4'
N N 0.0061 0.0033 'International Tables Vol C Tables 4.2.6.8 and 6.1.1.4'
S S 0.1246 0.1234 'International Tables Vol C Tables 4.2.6.8 and 6.1.1.4'
Cu Cu 0.3201 1.2651 'International Tables Vol C Tables 4.2.6.8 and 6.1.1.4'

loop_
_geom_angle_atom_site_label_1
_geom_angle_atom_site_label_2
_geom_angle_atom_site_label_3
_geom_angle
C14 N6 Cu1 159.4(7)
N6 C14 S3 179.1(9)
N3 Cu1 N2 164.4(2)
N3 Cu1 N1 95.1(2)
N2 Cu1 N1 80.2(2)
N3 Cu1 N6 99.0(2)
N2 Cu1 N6 96.6(2)
N1 Cu1 N6 106.6(2)
N3 Cu1 S1 96.41(18)
N2 Cu1 S1 81.67(17)
N1 Cu1 S1 151.11(17)
N6 Cu1 S1 97.64(17)
C12 S1 C13 100.8(3)
C12 S1 Cu1 95.3(2)
C13 S1 Cu1 107.7(2)
C11 C12 C7 120.2(6)
C11 C12 S1 121.0(5)
C7 C12 S1 118.7(5)
C8 C7 C12 120.1(6)
C8 C7 N2 124.1(6)
C12 C7 N2 115.7(6)
C9 C8 C7 118.8(7)
C12 C11 C10 119.3(6)
C9 C10 C11 119.9(7)
C8 C9 C10 121.6(7)
C6 N2 C7 124.4(6)
C6 N2 Cu1 114.9(5)
C7 N2 Cu1 120.6(4)
N2 C6 C5 117.2(6)
C5 C4 C3 118.3(6)
C3 C2 C1 119.1(7)
C2 C3 C4 118.6(6)
N1 C1 C2 123.1(7)
N1 C5 C4 123.4(6)
N1 C5 C6 113.9(6)
C4 C5 C6 122.7(7)
C1 N1 C5 117.5(6)
C1 N1 Cu1 128.9(5)
C5 N1 Cu1 113.6(4)
N4 N3 Cu1 117.4(5)
N5 N4 N3 177.3(7)

loop_
_geom_bond_atom_site_label_1
_geom_bond_atom_site_label_2
_geom_bond_distance
N6 C14 1.031(8)
N6 Cu1 2.135(7)
C14 S3 1.703(10)
Cu1 N3 1.971(6)
Cu1 N2 2.007(5)
Cu1 N1 2.025(6)
Cu1 S1 2.3895(19)
S1 C12 1.782(7)
S1 C13 1.810(7)
C12 C11 1.379(9)
C12 C7 1.394(9)
C7 C8 1.387(9)
C7 N2 1.421(8)
C8 C9 1.368(9)
C11 C10 1.384(9)
C10 C9 1.375(9)
N2 C6 1.283(8)
C6 C5 1.461(9)
C4 C5 1.378(9)
C4 C3 1.394(10)
C2 C3 1.375(9)
C2 C1 1.389(9)
C1 N1 1.329(8)
C5 N1 1.347(8)
N5 N4 1.175(9)
N3 N4 1.209(8)
